data_8105971
loop_
_publ_author_name
'Xu, Bin'
'Yang, Qing-Lin'
'Yun, Meng'
'Zhang, Xiao-Yu'
'Wu, Yan-Fang'
'Dong, Xiu-Yan'

_publ_section_title
;
 Synthesis and crystal structure of
 poly[(\m2-nitrato-\k4O,O&#x2032;:O&#x2032;,O&#x2032;&#x2032;)-nitrato-\kO-(\m2-1,4-bis((1H-imidazol-1-yl)methyl)benzene-\k2N:N&#x2032;)cadmium(II)],
 C14H14N6O6Cd
;
_journal_issue 6
_journal_name_full 'Zeitschrift f\"ur Kristallographie - New Crystal Structures'
_journal_page_first 1181
_journal_page_last 1182
_journal_paper_doi 10.1515/ncrs-2019-0311
_journal_volume 234
_journal_year 2019
_chemical_formula_moiety 'C14 H14 Cd N6 O6'
_chemical_formula_sum 'C14 H14 Cd N6 O6'
_chemical_formula_weight 474.71
_space_group_crystal_system monoclinic
_space_group_IT_number 14
_space_group_name_Hall '-P 2ybc'
_space_group_name_H-M_alt 'P 1 21/c 1'
_atom_sites_solution_hydrogens geom
_atom_sites_solution_primary dual
_cell_angle_alpha 90
_cell_angle_beta 105.3980(10)
_cell_angle_gamma 90
_cell_formula_units_Z 4
_cell_length_a 11.2983(5)
_cell_length_b 9.2539(4)
_cell_length_c 17.0604(7)
_cell_measurement_reflns_used 9922
_cell_measurement_temperature 193(2)
_cell_measurement_theta_max 53.92
_cell_measurement_theta_min 4.16
_cell_volume 1719.69(13)
_computing_molecular_graphics 'Olex2 (Dolomanov et al., 2009)'
_computing_publication_material 'Olex2 (Dolomanov et al., 2009)'
_computing_structure_refinement 'ShelXL (Sheldrick, 2015)'
_computing_structure_solution 'ShelXT (Sheldrick, 2015)'
_diffrn_ambient_temperature 192.98
_diffrn_measured_fraction_theta_full 0.983
_diffrn_measured_fraction_theta_max 0.982
_diffrn_measurement_device_type 'Bruker D8 Venture'
_diffrn_measurement_method '\f and \w scans'
_diffrn_radiation_type GaK\a
_diffrn_radiation_wavelength 1.34139
_diffrn_reflns_av_R_equivalents 0.0619
_diffrn_reflns_av_unetI/netI 0.0457
_diffrn_reflns_Laue_measured_fraction_full 0.983
_diffrn_reflns_Laue_measured_fraction_max 0.982
_diffrn_reflns_limit_h_max 13
_diffrn_reflns_limit_h_min -13
_diffrn_reflns_limit_k_max 11
_diffrn_reflns_limit_k_min -9
_diffrn_reflns_limit_l_max 20
_diffrn_reflns_limit_l_min -20
_diffrn_reflns_number 13166
_diffrn_reflns_point_group_measured_fraction_full 0.983
_diffrn_reflns_point_group_measured_fraction_max 0.982
_diffrn_reflns_theta_full 53.594
_diffrn_reflns_theta_max 53.920
_diffrn_reflns_theta_min 4.770
_exptl_absorpt_coefficient_mu 7.086
_exptl_absorpt_correction_T_max 0.3012
_exptl_absorpt_correction_T_min 0.1611
_exptl_absorpt_correction_type multi-scan
_exptl_absorpt_process_details sadabs
_exptl_crystal_density_diffrn 1.834
_exptl_crystal_description BLOCK
_exptl_crystal_F_000 944
_exptl_crystal_size_max 0.19
_exptl_crystal_size_mid 0.18
_exptl_crystal_size_min 0.13
_refine_diff_density_max 0.515
_refine_diff_density_min -0.890
_refine_diff_density_rms 0.113
_refine_ls_extinction_coef .
_refine_ls_extinction_method none
_refine_ls_goodness_of_fit_ref 0.906
_refine_ls_hydrogen_treatment constr
_refine_ls_matrix_type full
_refine_ls_number_parameters 244
_refine_ls_number_reflns 3109
_refine_ls_number_restraints 0
_refine_ls_restrained_S_all 0.906
_refine_ls_R_factor_all 0.0330
_refine_ls_R_factor_gt 0.0321
_refine_ls_shift/su_max 0.001
_refine_ls_shift/su_mean 0.000
_refine_ls_structure_factor_coef Fsqd
_refine_ls_weighting_details 'w=1/[\s^2^(Fo^2^)+(0.1000P)^2^] where P=(Fo^2^+2Fc^2^)/3'
_refine_ls_weighting_scheme calc
_refine_ls_wR_factor_gt 0.1039
_refine_ls_wR_factor_ref 0.1060
_reflns_Friedel_coverage 0.000
_reflns_Friedel_fraction_full .
_reflns_Friedel_fraction_max .
_reflns_number_gt 2989
_reflns_number_total 3109
_reflns_threshold_expression 'I > 2\s(I)'
_cod_data_source_file suppl_ncrs-2019-0311_suppl.cif
_cod_data_source_block 2
_cod_database_code 8105971
_shelx_space_group_comment
;
The symmetry employed for this shelxl refinement is uniquely defined
by the following loop, which should always be used as a source of
symmetry information in preference to the above space-group names.
They are only intended as comments.
;
_shelx_estimated_absorpt_t_max 0.459
_shelx_estimated_absorpt_t_min 0.346
_olex2_refinement_description
;
1. Fixed Uiso
 At 1.2 times of:
  All C(H) groups, All C(H,H) groups
2.a Secondary CH2 refined with riding coordinates:
 C4(H4A,H4B), C11(H11A,H11B)
2.b Aromatic/amide H refined with riding coordinates:
 C1(H1), C2(H2), C5(H5), C6(H6), C7(H7), C8(H8), C9(H9), C10(H10), C13(H13),
 C14(H14)
;
_olex2_submission_special_instructions 'No special instructions were received'

loop_
_space_group_symop_operation_xyz
'x, y, z'
'-x, y+1/2, -z+1/2'
'-x, -y, -z'
'x, -y-1/2, z-1/2'

loop_
_atom_site_label
_atom_site_type_symbol
_atom_site_fract_x
_atom_site_fract_y
_atom_site_fract_z
_atom_site_U_iso_or_equiv
_atom_site_adp_type
_atom_site_occupancy
_atom_site_site_symmetry_order
_atom_site_calc_flag
_atom_site_refinement_flags_posn
_atom_site_refinement_flags_adp
_atom_site_refinement_flags_occupancy
_atom_site_disorder_assembly
_atom_site_disorder_group
Cd1 Cd 0.52764(2) 0.38396(2) 0.30756(2) 0.03019(14) Uani 1 1 d . . . . .
O1 O 0.8422(2) 0.4108(3) 0.22148(15) 0.0548(6) Uani 1 1 d . . . . .
O2 O 0.7733(2) 0.2711(3) 0.29949(16) 0.0651(7) Uani 1 1 d . . . . .
O3 O 0.66637(16) 0.4534(2) 0.24203(12) 0.0430(4) Uani 1 1 d . . . . .
O4 O 0.50244(19) 0.1582(2) 0.23162(12) 0.0381(4) Uani 1 1 d . . . . .
O5 O 0.40642(19) 0.3261(2) 0.15234(12) 0.0451(5) Uani 1 1 d . . . . .
O6 O 0.3991(2) 0.1034(2) 0.11000(15) 0.0424(6) Uani 1 1 d . . . . .
N1 N 0.6817(2) 0.0746(3) 0.49965(14) 0.0337(5) Uani 1 1 d . . . . .
N2 N 0.58974(19) 0.2501(2) 0.41944(13) 0.0345(5) Uani 1 1 d . . . . .
N3 N 0.7624(2) 0.3769(2) 0.25472(15) 0.0358(6) Uani 1 1 d . . . . .
N4 N 0.4345(2) 0.1971(2) 0.16328(13) 0.0311(4) Uani 1 1 d . . . . .
N5 N 0.3328(2) 0.4021(2) 0.31408(16) 0.0338(5) Uani 1 1 d . . . . .
N6 N 0.16172(19) 0.4862(2) 0.33563(13) 0.0339(5) Uani 1 1 d . . . . .
C1 C 1.0928(2) 0.0670(3) 0.55878(16) 0.0366(6) Uani 1 1 d . . . . .
H1 H 1.1559 0.1133 0.5990 0.044 Uiso 1 1 calc R . . . .
C2 C 0.9797(3) 0.0383(3) 0.57385(16) 0.0384(6) Uani 1 1 d . . . . .
H2 H 0.9663 0.0641 0.6247 0.046 Uiso 1 1 calc R . . . .
C3 C 0.8869(2) -0.0275(3) 0.51526(15) 0.0333(5) Uani 1 1 d . . . . .
C4 C 0.7624(2) -0.0500(3) 0.52929(16) 0.0375(6) Uani 1 1 d . . . . .
H4A H 0.7249 -0.1385 0.5007 0.045 Uiso 1 1 calc R . . . .
H4B H 0.7712 -0.0635 0.5881 0.045 Uiso 1 1 calc R . . . .
C5 C 0.6727(3) 0.1464(3) 0.43015(18) 0.0402(6) Uani 1 1 d . . . . .
H5 H 0.7201 0.1253 0.3932 0.048 Uiso 1 1 calc R . . . .
C6 C 0.5985(3) 0.1348(3) 0.5354(2) 0.0386(7) Uani 1 1 d . . . . .
H6 H 0.5829 0.1062 0.5852 0.046 Uiso 1 1 calc R . . . .
C7 C 0.5428(2) 0.2428(3) 0.48597(15) 0.0391(6) Uani 1 1 d . . . . .
H7 H 0.4808 0.3043 0.4956 0.047 Uiso 1 1 calc R . . . .
C8 C 0.2771(2) 0.5164(3) 0.33535(16) 0.0373(6) Uani 1 1 d . . . . .
H8 H 0.3147 0.6082 0.3487 0.045 Uiso 1 1 calc R . . . .
C9 C 0.2457(3) 0.2948(3) 0.29974(17) 0.0379(6) Uani 1 1 d . . . . .
H9 H 0.2581 0.1991 0.2833 0.046 Uiso 1 1 calc R . . . .
C10 C 0.1405(3) 0.3446(3) 0.31235(18) 0.0401(6) Uani 1 1 d . . . . .
H10 H 0.0663 0.2922 0.3063 0.048 Uiso 1 1 calc R . . . .
C11 C 0.0749(3) 0.5872(3) 0.3567(2) 0.0426(6) Uani 1 1 d . . . . .
H11A H 0.0012 0.5956 0.3101 0.051 Uiso 1 1 calc R . . . .
H11B H 0.1134 0.6839 0.3669 0.051 Uiso 1 1 calc R . . . .
C12 C 0.0361(2) 0.5397(3) 0.43093(17) 0.0357(6) Uani 1 1 d . . . . .
C13 C 0.1223(2) 0.4932(3) 0.50065(16) 0.0398(6) Uani 1 1 d . . . . .
H13 H 0.2066 0.4889 0.5014 0.048 Uiso 1 1 calc R . . . .
C14 C 0.0863(2) 0.4532(3) 0.56892(17) 0.0394(6) Uani 1 1 d . . . . .
H14 H 0.1458 0.4206 0.6160 0.047 Uiso 1 1 calc R . . . .

loop_
_atom_site_aniso_label
_atom_site_aniso_U_11
_atom_site_aniso_U_22
_atom_site_aniso_U_33
_atom_site_aniso_U_23
_atom_site_aniso_U_13
_atom_site_aniso_U_12
Cd1 0.02662(19) 0.03349(19) 0.03360(19) 0.00058(5) 0.01350(12) 0.00199(5)
O1 0.0387(12) 0.0809(15) 0.0536(13) 0.0106(11) 0.0279(10) 0.0050(11)
O2 0.0638(15) 0.0610(14) 0.0714(15) 0.0232(12) 0.0196(13) 0.0041(12)
O3 0.0368(10) 0.0458(11) 0.0537(11) 0.0052(9) 0.0249(8) 0.0037(8)
O4 0.0380(11) 0.0400(10) 0.0336(10) 0.0021(8) 0.0051(8) 0.0002(8)
O5 0.0473(12) 0.0348(10) 0.0564(12) 0.0077(9) 0.0191(9) 0.0082(9)
O6 0.0460(14) 0.0469(13) 0.0337(11) -0.0056(8) 0.0097(10) -0.0092(8)
N1 0.0304(12) 0.0401(11) 0.0337(11) 0.0035(10) 0.0140(9) 0.0022(10)
N2 0.0322(11) 0.0398(11) 0.0338(10) 0.0013(9) 0.0126(9) 0.0075(9)
N3 0.0363(14) 0.0424(14) 0.0317(12) -0.0015(8) 0.0143(10) -0.0038(8)
N4 0.0273(10) 0.0349(11) 0.0355(10) 0.0018(10) 0.0162(9) -0.0025(9)
N5 0.0293(12) 0.0350(11) 0.0397(13) -0.0006(9) 0.0138(10) 0.0020(8)
N6 0.0309(11) 0.0353(11) 0.0399(11) 0.0025(9) 0.0172(9) 0.0049(9)
C1 0.0297(13) 0.0408(14) 0.0385(12) -0.0041(12) 0.0075(10) 0.0028(11)
C2 0.0396(15) 0.0438(15) 0.0348(12) -0.0018(11) 0.0152(11) 0.0060(11)
C3 0.0302(12) 0.0339(12) 0.0387(12) 0.0049(10) 0.0139(10) 0.0060(10)
C4 0.0331(13) 0.0383(14) 0.0443(13) 0.0097(11) 0.0159(11) 0.0039(11)
C5 0.0417(16) 0.0466(14) 0.0389(14) 0.0099(12) 0.0225(12) 0.0118(12)
C6 0.0357(16) 0.0521(16) 0.0333(14) -0.0014(11) 0.0184(13) 0.0005(11)
C7 0.0333(12) 0.0507(15) 0.0366(12) -0.0027(11) 0.0151(10) 0.0074(11)
C8 0.0334(13) 0.0356(13) 0.0469(14) -0.0006(11) 0.0176(11) 0.0011(10)
C9 0.0368(14) 0.0338(13) 0.0466(14) -0.0005(11) 0.0172(12) -0.0001(11)
C10 0.0351(14) 0.0400(13) 0.0489(15) -0.0027(13) 0.0174(12) -0.0053(12)
C11 0.0375(15) 0.0430(14) 0.0551(17) 0.0060(13) 0.0259(13) 0.0109(12)
C12 0.0277(13) 0.0372(14) 0.0461(13) -0.0021(11) 0.0168(11) 0.0042(10)
C13 0.0218(11) 0.0525(15) 0.0467(14) -0.0035(12) 0.0116(10) 0.0026(10)
C14 0.0259(13) 0.0487(16) 0.0434(13) -0.0024(12) 0.0088(10) 0.0073(11)

loop_
_atom_type_symbol
_atom_type_description
_atom_type_scat_dispersion_real
_atom_type_scat_dispersion_imag
_atom_type_scat_source
C C 0.0148 0.0070 'International Tables Vol C Tables 4.2.6.8 and 6.1.1.4'
H H 0.0000 0.0000 'International Tables Vol C Tables 4.2.6.8 and 6.1.1.4'
Cd Cd 0.1145 3.7303 'International Tables Vol C Tables 4.2.6.8 and 6.1.1.4'
N N 0.0253 0.0136 'International Tables Vol C Tables 4.2.6.8 and 6.1.1.4'
O O 0.0412 0.0250 'International Tables Vol C Tables 4.2.6.8 and 6.1.1.4'

loop_
_geom_angle_atom_site_label_1
_geom_angle_atom_site_label_2
_geom_angle_atom_site_label_3
_geom_angle
_geom_angle_site_symmetry_1
_geom_angle_site_symmetry_3
O3 Cd1 O4 88.81(7) . .
O3 Cd1 O4 69.93(7) . 2_655
O3 Cd1 O6 82.89(8) . 2_655
O4 Cd1 O4 134.876(15) . 2_655
O4 Cd1 O6 167.72(8) . 2_655
O6 Cd1 O4 49.80(6) 2_655 2_655
N2 Cd1 O3 118.87(7) . .
N2 Cd1 O4 86.81(7) . .
N2 Cd1 O4 138.30(7) . 2_655
N2 Cd1 O6 89.29(8) . 2_655
N2 Cd1 N5 95.12(8) . .
N5 Cd1 O3 145.88(8) . .
N5 Cd1 O4 96.49(8) . .
N5 Cd1 O4 82.97(7) . 2_655
N5 Cd1 O6 95.45(8) . 2_655
N3 O3 Cd1 115.75(15) . .
Cd1 O4 Cd1 162.66(9) . 2_645
N4 O4 Cd1 101.67(15) . .
N4 O4 Cd1 92.01(14) . 2_645
N4 O6 Cd1 99.33(17) . 2_645
C5 N1 C4 125.9(2) . .
C5 N1 C6 107.1(2) . .
C6 N1 C4 127.0(2) . .
C5 N2 Cd1 125.01(17) . .
C5 N2 C7 105.4(2) . .
C7 N2 Cd1 129.14(17) . .
O1 N3 O2 121.8(3) . .
O1 N3 O3 118.7(2) . .
O2 N3 O3 119.5(2) . .
O5 N4 O4 118.8(2) . .
O5 N4 O6 122.9(2) . .
O6 N4 O4 118.2(2) . .
C8 N5 Cd1 128.00(19) . .
C8 N5 C9 104.8(2) . .
C9 N5 Cd1 127.13(17) . .
C8 N6 C10 107.1(2) . .
C8 N6 C11 125.8(2) . .
C10 N6 C11 127.1(2) . .
C2 C1 H1 120.1 . .
C3 C1 H1 120.1 3_756 .
C3 C1 C2 119.8(3) 3_756 .
C1 C2 H2 119.8 . .
C3 C2 C1 120.4(2) . .
C3 C2 H2 119.8 . .
C1 C3 C4 119.7(2) 3_756 .
C2 C3 C1 119.7(2) . 3_756
C2 C3 C4 120.5(2) . .
N1 C4 C3 110.9(2) . .
N1 C4 H4A 109.5 . .
N1 C4 H4B 109.5 . .
C3 C4 H4A 109.5 . .
C3 C4 H4B 109.5 . .
H4A C4 H4B 108.0 . .
N1 C5 H5 124.2 . .
N2 C5 N1 111.6(2) . .
N2 C5 H5 124.2 . .
N1 C6 H6 126.8 . .
C7 C6 N1 106.5(3) . .
C7 C6 H6 126.8 . .
N2 C7 H7 125.3 . .
C6 C7 N2 109.5(2) . .
C6 C7 H7 125.3 . .
N5 C8 N6 111.6(2) . .
N5 C8 H8 124.2 . .
N6 C8 H8 124.2 . .
N5 C9 H9 124.9 . .
C10 C9 N5 110.2(2) . .
C10 C9 H9 124.9 . .
N6 C10 H10 126.9 . .
C9 C10 N6 106.3(2) . .
C9 C10 H10 126.9 . .
N6 C11 H11A 109.1 . .
N6 C11 H11B 109.1 . .
N6 C11 C12 112.4(2) . .
H11A C11 H11B 107.8 . .
C12 C11 H11A 109.1 . .
C12 C11 H11B 109.1 . .
C13 C12 C11 121.0(2) . .
C14 C12 C11 120.0(3) 3_566 .
C14 C12 C13 119.0(2) 3_566 .
C12 C13 H13 119.7 . .
C14 C13 C12 120.5(2) . .
C14 C13 H13 119.7 . .
C12 C14 H14 119.8 3_566 .
C13 C14 C12 120.4(3) . 3_566
C13 C14 H14 119.8 . .

loop_
_geom_bond_atom_site_label_1
_geom_bond_atom_site_label_2
_geom_bond_distance
_geom_bond_site_symmetry_2
Cd1 O3 2.2473(17) .
Cd1 O4 2.623(2) 2_655
Cd1 O4 2.435(2) .
Cd1 O6 2.484(2) 2_655
Cd1 N2 2.227(2) .
Cd1 N5 2.240(2) .
O1 N3 1.227(3) .
O2 N3 1.227(3) .
O3 N3 1.266(3) .
O4 Cd1 2.623(2) 2_645
O4 N4 1.266(3) .
O5 N4 1.236(3) .
O6 Cd1 2.484(2) 2_645
O6 N4 1.244(3) .
N1 C4 1.473(3) .
N1 C5 1.339(4) .
N1 C6 1.368(4) .
N2 C5 1.320(3) .
N2 C7 1.376(3) .
N5 C8 1.330(3) .
N5 C9 1.373(4) .
N6 C8 1.334(3) .
N6 C10 1.372(4) .
N6 C11 1.468(3) .
C1 H1 0.9500 .
C1 C2 1.395(4) .
C1 C3 1.391(4) 3_756
C2 H2 0.9500 .
C2 C3 1.383(4) .
C3 C1 1.391(4) 3_756
C3 C4 1.502(3) .
C4 H4A 0.9900 .
C4 H4B 0.9900 .
C5 H5 0.9500 .
C6 H6 0.9500 .
C6 C7 1.351(4) .
C7 H7 0.9500 .
C8 H8 0.9500 .
C9 H9 0.9500 .
C9 C10 1.345(4) .
C10 H10 0.9500 .
C11 H11A 0.9900 .
C11 H11B 0.9900 .
C11 C12 1.510(4) .
C12 C13 1.390(4) .
C12 C14 1.385(4) 3_566
C13 H13 0.9500 .
C13 C14 1.382(4) .
C14 C12 1.385(4) 3_566
C14 H14 0.9500 .
